data_4001610
loop_
_publ_author_name
'Downard, A.'
'Earle, M. J.'
'Hardacre, C.'
'McMath, S. E. J.'
'Nieuwenhuyzen, M.'
'Teat, S. J.'

_publ_section_title
;
 Structural Studies of Crystalline 1-Alkyl-3-Methylimidazolium Chloride
 Salts
;
_journal_issue 1
_journal_name_full 'Chemistry of Materials'
_journal_page_first 43
_journal_paper_doi 10.1021/cm034344a
_journal_volume 16
_journal_year 2004
_chemical_formula_sum 'C24 H48 Cl4 N2 O'
_chemical_formula_weight 522.44
_chemical_name_systematic
; 
 ? 
;
_space_group_IT_number 2
_symmetry_cell_setting triclinic
_symmetry_space_group_name_Hall '-P 1'
_symmetry_space_group_name_H-M 'P -1'
_atom_sites_solution_hydrogens geom
_atom_sites_solution_primary direct
_atom_sites_solution_secondary difmap
_audit_creation_method SHELXL-97
_cell_angle_alpha 92.057(8)
_cell_angle_beta 94.654(8)
_cell_angle_gamma 108.591(7)
_cell_formula_units_Z 2
_cell_length_a 6.810(3)
_cell_length_b 9.037(4)
_cell_length_c 25.214(11)
_cell_measurement_temperature 298(2)
_cell_volume 1462.8(11)
_computing_cell_refinement 'Bruker SMART'
_computing_data_collection 'Bruker SMART'
_computing_data_reduction 'Bruker SHELXTL'
_computing_molecular_graphics 'Bruker SHELXTL'
_computing_publication_material 'Bruker SHELXTL'
_computing_structure_refinement 'SHELXL-97 (Sheldrick, 1997)'
_computing_structure_solution 'SHELXS-97 (Sheldrick, 1990)'
_diffrn_ambient_temperature 293(2)
_diffrn_measured_fraction_theta_full 0.997
_diffrn_measured_fraction_theta_max 0.997
_diffrn_measurement_device_type 'CCD area detector'
_diffrn_measurement_method 'phi and omega scans'
_diffrn_radiation_monochromator graphite
_diffrn_radiation_source 'fine-focus sealed tube'
_diffrn_radiation_type MoK\a
_diffrn_radiation_wavelength 0.71073
_diffrn_reflns_av_R_equivalents 0.0856
_diffrn_reflns_av_sigmaI/netI 0.1564
_diffrn_reflns_limit_h_max 8
_diffrn_reflns_limit_h_min -8
_diffrn_reflns_limit_k_max 10
_diffrn_reflns_limit_k_min -10
_diffrn_reflns_limit_l_max 29
_diffrn_reflns_limit_l_min -29
_diffrn_reflns_number 10896
_diffrn_reflns_theta_full 25.00
_diffrn_reflns_theta_max 25.00
_diffrn_reflns_theta_min 0.81
_exptl_absorpt_coefficient_mu 0.422
_exptl_absorpt_correction_T_max 0.9128
_exptl_absorpt_correction_T_min 0.8492
_exptl_absorpt_correction_type empirical
_exptl_absorpt_process_details SADABS
_exptl_crystal_colour colourless
_exptl_crystal_density_diffrn 1.186
_exptl_crystal_density_meas ?
_exptl_crystal_density_method 'not measured'
_exptl_crystal_description 'irregular plate'
_exptl_crystal_F_000 564
_exptl_crystal_size_max 0.40
_exptl_crystal_size_mid 0.33
_exptl_crystal_size_min 0.22
_refine_diff_density_max 0.685
_refine_diff_density_min -0.511
_refine_diff_density_rms 0.105
_refine_ls_extinction_method none
_refine_ls_goodness_of_fit_ref 0.930
_refine_ls_hydrogen_treatment mixed
_refine_ls_matrix_type full
_refine_ls_number_parameters 320
_refine_ls_number_reflns 5128
_refine_ls_number_restraints 6
_refine_ls_restrained_S_all 0.931
_refine_ls_R_factor_all 0.2118
_refine_ls_R_factor_gt 0.1046
_refine_ls_shift/su_max 0.009
_refine_ls_shift/su_mean 0.000
_refine_ls_structure_factor_coef Fsqd
_refine_ls_weighting_details 'calc w=1/[\s^2^(Fo^2^)+(0.1774P)^2^+0.0000P] where P=(Fo^2^+2Fc^2^)/3'
_refine_ls_weighting_scheme calc
_refine_ls_wR_factor_gt 0.2595
_refine_ls_wR_factor_ref 0.3228
_reflns_number_gt 2064
_reflns_number_total 5128
_reflns_threshold_expression >2sigma(I)
_cod_data_source_file cm034344asi20030512_040331.cif
_cod_data_source_block abd005m
_cod_depositor_comments
;
The following automatic conversions were performed:

'_symmetry_cell_setting' value 'Triclinic' changed to 'triclinic'
according to /home/saulius/struct/CIF-dictionaries/cif_core.dic
dictionary named 'cif_core.dic' version 2.4.1 from 2010-06-29.

Automatic conversion script
Id: cif_fix_values 1715 2011-07-08 13:25:40Z adriana 

The following automatic conversions were performed:

'_exptl_crystal_density_meas' value 'not_measured' was changed to '?'
- the value is perceived as not measured.

Automatic conversion script
Id: cif_fix_values 3008 2015-01-20 13:52:24Z robertas 
;
_cod_original_sg_symbol_H-M P-1
_cod_database_code 4001610

loop_
_symmetry_equiv_pos_as_xyz
'x, y, z'
'-x, -y, -z'

loop_
_atom_site_label
_atom_site_type_symbol
_atom_site_fract_x
_atom_site_fract_y
_atom_site_fract_z
_atom_site_U_iso_or_equiv
_atom_site_adp_type
_atom_site_occupancy
_atom_site_symmetry_multiplicity
_atom_site_calc_flag
_atom_site_refinement_flags
_atom_site_disorder_assembly
_atom_site_disorder_group
Cl1 Cl 1.1027(3) 0.30573(19) -0.43301(7) 0.0441(6) Uani 1 1 d . . .
C1 C 1.4728(16) -0.3191(9) -0.4759(4) 0.090(4) Uani 1 1 d . . .
H1A H 1.6151 -0.3106 -0.4797 0.134 Uiso 1 1 calc R . .
H1B H 1.3946 -0.3422 -0.5103 0.134 Uiso 1 1 calc R . .
H1C H 1.4148 -0.4015 -0.4531 0.134 Uiso 1 1 calc R . .
N1 N 1.5297(8) 0.0437(6) -0.4060(2) 0.0357(14) Uani 1 1 d . . .
C2 C 1.6015(10) -0.0727(8) -0.4167(3) 0.0369(17) Uani 1 1 d . . .
N3 N 1.4639(10) -0.1726(7) -0.4528(2) 0.0519(17) Uani 1 1 d . . .
C4 C 1.2983(12) -0.1117(12) -0.4647(3) 0.059(2) Uani 1 1 d . . .
H4 H 1.1824 -0.1560 -0.4892 0.071 Uiso 1 1 calc R . .
C5 C 1.3381(11) 0.0164(11) -0.4354(3) 0.054(2) Uani 1 1 d . . .
H5 H 1.2537 0.0793 -0.4341 0.064 Uiso 1 1 calc R . .
C6 C 1.6248(12) 0.1758(8) -0.3666(3) 0.054(2) Uani 1 1 d . . .
H6A H 1.5761 0.2622 -0.3761 0.065 Uiso 1 1 calc R . .
H6B H 1.7747 0.2103 -0.3675 0.065 Uiso 1 1 calc R . .
C7 C 1.5733(10) 0.1337(9) -0.3108(3) 0.052(2) Uani 1 1 d . . .
H7A H 1.6159 0.0438 -0.3024 0.062 Uiso 1 1 calc R . .
H7B H 1.6547 0.2202 -0.2860 0.062 Uiso 1 1 calc R . .
C8 C 1.3467(10) 0.0964(8) -0.3018(3) 0.0441(18) Uani 1 1 d . . .
H8A H 1.3055 0.1879 -0.3085 0.053 Uiso 1 1 calc R . .
H8B H 1.2645 0.0130 -0.3276 0.053 Uiso 1 1 calc R . .
C9 C 1.2960(9) 0.0480(8) -0.2470(3) 0.0389(17) Uani 1 1 d . . .
H9A H 1.3814 0.1294 -0.2210 0.047 Uiso 1 1 calc R . .
H9B H 1.3306 -0.0464 -0.2407 0.047 Uiso 1 1 calc R . .
C10 C 1.0686(10) 0.0180(8) -0.2389(3) 0.0404(17) Uani 1 1 d . . .
H10A H 1.0354 0.1133 -0.2447 0.049 Uiso 1 1 calc R . .
H10B H 0.9838 -0.0613 -0.2657 0.049 Uiso 1 1 calc R . .
C11 C 1.0112(9) -0.0345(8) -0.1845(3) 0.0367(16) Uani 1 1 d . . .
H11A H 1.1023 0.0413 -0.1576 0.044 Uiso 1 1 calc R . .
H11B H 1.0350 -0.1337 -0.1797 0.044 Uiso 1 1 calc R . .
C12 C 0.7861(10) -0.0535(8) -0.1757(3) 0.0393(17) Uani 1 1 d . . .
H12A H 0.7633 0.0461 -0.1801 0.047 Uiso 1 1 calc R . .
H12B H 0.6956 -0.1279 -0.2030 0.047 Uiso 1 1 calc R . .
C13 C 0.7239(9) -0.1083(8) -0.1218(2) 0.0338(15) Uani 1 1 d . . .
H13A H 0.7440 -0.2090 -0.1176 0.041 Uiso 1 1 calc R . .
H13B H 0.8158 -0.0350 -0.0944 0.041 Uiso 1 1 calc R . .
C14 C 0.5025(9) -0.1239(7) -0.1132(3) 0.0362(16) Uani 1 1 d . . .
H14A H 0.4108 -0.1954 -0.1411 0.043 Uiso 1 1 calc R . .
H14B H 0.4834 -0.0227 -0.1166 0.043 Uiso 1 1 calc R . .
C15 C 0.4383(9) -0.1825(7) -0.0594(2) 0.0314(15) Uani 1 1 d . . .
H15A H 0.4535 -0.2851 -0.0565 0.038 Uiso 1 1 calc R . .
H15B H 0.5325 -0.1128 -0.0315 0.038 Uiso 1 1 calc R . .
C16 C 0.2182(9) -0.1936(7) -0.0502(2) 0.0326(15) Uani 1 1 d . . .
H16A H 0.1241 -0.2624 -0.0783 0.039 Uiso 1 1 calc R . .
H16B H 0.2034 -0.0908 -0.0528 0.039 Uiso 1 1 calc R . .
C17 C 0.1536(9) -0.2538(7) 0.0031(2) 0.0331(16) Uani 1 1 d . . .
H17A H 0.1685 -0.3566 0.0056 0.040 Uiso 1 1 calc R . .
H17B H 0.2479 -0.1850 0.0312 0.040 Uiso 1 1 calc R . .
C18 C -0.0669(9) -0.2651(7) 0.0126(2) 0.0327(15) Uani 1 1 d . . .
H18A H -0.1608 -0.3323 -0.0159 0.039 Uiso 1 1 calc R . .
H18B H -0.0809 -0.1619 0.0106 0.039 Uiso 1 1 calc R . .
C19 C -0.1352(9) -0.3282(7) 0.0658(2) 0.0335(15) Uani 1 1 d . . .
H19A H -0.1237 -0.4321 0.0679 0.040 Uiso 1 1 calc R . .
H19B H -0.0420 -0.2615 0.0945 0.040 Uiso 1 1 calc R . .
C20 C -0.3561(9) -0.3361(8) 0.0736(3) 0.0363(16) Uani 1 1 d . . .
H20A H -0.4487 -0.4015 0.0445 0.044 Uiso 1 1 calc R . .
H20B H -0.3668 -0.2319 0.0718 0.044 Uiso 1 1 calc R . .
C21 C -0.4279(9) -0.4000(8) 0.1258(3) 0.0390(17) Uani 1 1 d . . .
H21A H -0.3372 -0.3338 0.1550 0.047 Uiso 1 1 calc R . .
H21B H -0.4161 -0.5039 0.1279 0.047 Uiso 1 1 calc R . .
C22 C -0.6515(10) -0.4087(9) 0.1321(3) 0.0480(19) Uani 1 1 d . . .
H22A H -0.6619 -0.3044 0.1301 0.058 Uiso 1 1 calc R . .
H22B H -0.7409 -0.4735 0.1024 0.058 Uiso 1 1 calc R . .
C23 C -0.7313(12) -0.4736(9) 0.1835(3) 0.068(3) Uani 1 1 d . . .
H23A H -0.7275 -0.5786 0.1853 0.101 Uiso 1 1 calc R . .
H23B H -0.8719 -0.4737 0.1847 0.101 Uiso 1 1 calc R . .
H23C H -0.6451 -0.4095 0.2133 0.101 Uiso 1 1 calc R . .
C24 C 1.7982(10) -0.0879(10) -0.3947(3) 0.061(2) Uani 1 1 d . . .
H24A H 1.7906 -0.1098 -0.3578 0.091 Uiso 1 1 calc R . .
H24B H 1.9087 0.0080 -0.3978 0.091 Uiso 1 1 calc R . .
H24C H 1.8249 -0.1718 -0.4141 0.091 Uiso 1 1 calc R . .
C1S C 1.269(3) -0.4657(17) -0.3238(6) 0.070(6) Uani 0.613(9) 1 d PD A 1
H1S H 1.2035 -0.5500 -0.3514 0.084 Uiso 0.613(9) 1 calc PR A 1
Cl1S Cl 1.2144(11) -0.2949(5) -0.3404(2) 0.105(3) Uani 0.613(9) 1 d PD A 1
Cl2S Cl 1.5420(8) -0.4238(6) -0.3173(2) 0.103(2) Uani 0.613(9) 1 d PD A 1
Cl3S Cl 1.172(2) -0.5148(15) -0.2655(6) 0.130(4) Uani 0.613(9) 1 d PD A 1
C1S' C 1.176(3) -0.459(2) -0.3160(11) 0.070(10) Uani 0.387(9) 1 d PD A 2
H1S' H 1.1543 -0.5352 -0.3464 0.085 Uiso 0.387(9) 1 calc PR A 2
Cl1' Cl 0.960(2) -0.3894(13) -0.3197(5) 0.187(8) Uani 0.387(9) 1 d PD A 2
Cl2' Cl 1.420(2) -0.3145(12) -0.3197(4) 0.180(10) Uani 0.387(9) 1 d PD A 2
Cl3' Cl 1.172(3) -0.557(2) -0.2605(8) 0.082(3) Uani 0.387(9) 1 d PD A 2
O1W O 0.8869(15) -0.4309(11) -0.4494(4) 0.149(3) Uani 1 1 d . . .

loop_
_atom_site_aniso_label
_atom_site_aniso_U_11
_atom_site_aniso_U_22
_atom_site_aniso_U_33
_atom_site_aniso_U_23
_atom_site_aniso_U_13
_atom_site_aniso_U_12
Cl1 0.0368(10) 0.0353(10) 0.0630(12) 0.0116(8) 0.0174(8) 0.0117(8)
C1 0.131(9) 0.032(5) 0.098(7) -0.004(5) 0.077(6) 0.000(5)
N1 0.026(3) 0.028(3) 0.056(4) 0.011(3) 0.029(3) 0.005(2)
C2 0.035(4) 0.031(4) 0.053(4) 0.021(3) 0.034(3) 0.013(3)
N3 0.059(4) 0.028(3) 0.057(4) 0.001(3) 0.035(3) -0.008(3)
C4 0.031(5) 0.079(7) 0.054(5) 0.024(5) 0.014(4) -0.007(4)
C5 0.026(4) 0.075(6) 0.070(6) 0.033(5) 0.024(4) 0.024(4)
C6 0.049(5) 0.032(4) 0.079(6) -0.005(4) 0.039(4) 0.003(4)
C7 0.033(4) 0.048(4) 0.065(5) -0.013(4) 0.029(4) -0.005(3)
C8 0.045(4) 0.039(4) 0.063(5) 0.014(3) 0.033(4) 0.025(3)
C9 0.025(4) 0.042(4) 0.051(4) 0.006(3) 0.016(3) 0.008(3)
C10 0.034(4) 0.045(4) 0.050(4) 0.012(3) 0.021(3) 0.019(3)
C11 0.024(4) 0.040(4) 0.047(4) 0.006(3) 0.019(3) 0.008(3)
C12 0.033(4) 0.045(4) 0.051(4) 0.011(3) 0.022(3) 0.023(3)
C13 0.018(3) 0.038(4) 0.047(4) 0.007(3) 0.012(3) 0.009(3)
C14 0.027(4) 0.031(4) 0.055(4) 0.011(3) 0.018(3) 0.011(3)
C15 0.025(3) 0.032(4) 0.039(4) 0.006(3) 0.014(3) 0.009(3)
C16 0.026(4) 0.029(3) 0.049(4) 0.008(3) 0.016(3) 0.014(3)
C17 0.024(3) 0.024(3) 0.051(4) 0.005(3) 0.018(3) 0.003(3)
C18 0.022(3) 0.032(4) 0.048(4) 0.008(3) 0.013(3) 0.012(3)
C19 0.022(3) 0.032(4) 0.048(4) 0.004(3) 0.014(3) 0.007(3)
C20 0.024(3) 0.037(4) 0.050(4) 0.006(3) 0.018(3) 0.009(3)
C21 0.024(4) 0.037(4) 0.053(4) 0.002(3) 0.022(3) 0.001(3)
C22 0.030(4) 0.048(4) 0.068(5) 0.006(4) 0.030(4) 0.009(3)
C23 0.050(5) 0.061(5) 0.080(6) -0.003(4) 0.039(4) -0.007(4)
C24 0.029(4) 0.071(6) 0.102(6) 0.046(5) 0.039(4) 0.032(4)
C1S 0.107(16) 0.024(8) 0.070(11) 0.013(7) 0.055(11) -0.005(9)
Cl1S 0.174(7) 0.049(3) 0.120(4) 0.040(2) 0.078(4) 0.057(4)
Cl2S 0.108(4) 0.063(3) 0.114(4) 0.016(3) 0.022(3) -0.011(3)
Cl3S 0.226(9) 0.072(7) 0.115(6) 0.072(5) 0.105(5) 0.051(5)
C1S' 0.08(2) 0.039(15) 0.08(2) -0.001(14) 0.015(16) 0.002(15)
Cl1' 0.255(17) 0.139(10) 0.212(12) -0.024(8) -0.053(11) 0.148(11)
Cl2' 0.221(16) 0.074(8) 0.167(10) -0.031(7) 0.119(11) -0.080(11)
Cl3' 0.119(7) 0.051(7) 0.107(7) 0.068(5) 0.078(5) 0.047(5)
O1W 0.149(8) 0.132(8) 0.184(9) 0.016(6) 0.039(6) 0.064(7)

loop_
_atom_type_symbol
_atom_type_description
_atom_type_scat_dispersion_real
_atom_type_scat_dispersion_imag
_atom_type_scat_source
C C 0.0033 0.0016 'International Tables Vol C Tables 4.2.6.8 and 6.1.1.4'
H H 0.0000 0.0000 'International Tables Vol C Tables 4.2.6.8 and 6.1.1.4'
N N 0.0061 0.0033 'International Tables Vol C Tables 4.2.6.8 and 6.1.1.4'
Cl Cl 0.1484 0.1585 'International Tables Vol C Tables 4.2.6.8 and 6.1.1.4'
O O 0.0106 0.0060 'International Tables Vol C Tables 4.2.6.8 and 6.1.1.4'

loop_
_geom_angle_atom_site_label_1
_geom_angle_atom_site_label_2
_geom_angle_atom_site_label_3
_geom_angle
C2 N1 C5 109.3(6)
C2 N1 C6 126.5(6)
C5 N1 C6 124.1(6)
N1 C2 N3 107.6(6)
N1 C2 C24 126.5(7)
N3 C2 C24 125.8(7)
C2 N3 C4 107.7(6)
C2 N3 C1 127.9(8)
C4 N3 C1 124.4(8)
C5 C4 N3 107.4(7)
C4 C5 N1 107.9(7)
N1 C6 C7 112.2(5)
C8 C7 C6 115.1(6)
C9 C8 C7 114.6(6)
C8 C9 C10 112.9(5)
C11 C10 C9 114.2(5)
C10 C11 C12 113.6(5)
C13 C12 C11 114.6(5)
C14 C13 C12 114.1(5)
C13 C14 C15 114.2(5)
C16 C15 C14 114.2(5)
C15 C16 C17 114.1(5)
C18 C17 C16 114.4(5)
C17 C18 C19 114.9(5)
C20 C19 C18 112.9(5)
C19 C20 C21 113.8(5)
C20 C21 C22 112.5(5)
C23 C22 C21 114.5(6)
Cl3S C1S Cl1S 106.8(11)
Cl3S C1S Cl2S 110.6(11)
Cl1S C1S Cl2S 108.4(8)
Cl3' C1S' Cl1' 108.0(15)
Cl3' C1S' Cl2' 112.0(14)
Cl1' C1S' Cl2' 114.9(13)

loop_
_geom_bond_atom_site_label_1
_geom_bond_atom_site_label_2
_geom_bond_distance
C1 N3 1.449(9)
N1 C2 1.322(7)
N1 C5 1.391(9)
N1 C6 1.466(8)
C2 N3 1.334(9)
C2 C24 1.457(9)
N3 C4 1.420(10)
C4 C5 1.291(11)
C6 C7 1.512(9)
C7 C8 1.509(8)
C8 C9 1.499(8)
C9 C10 1.516(8)
C10 C11 1.510(8)
C11 C12 1.523(8)
C12 C13 1.510(8)
C13 C14 1.503(8)
C14 C15 1.521(8)
C15 C16 1.508(7)
C16 C17 1.514(8)
C17 C18 1.512(7)
C18 C19 1.526(8)
C19 C20 1.512(8)
C20 C21 1.512(8)
C21 C22 1.521(8)
C22 C23 1.512(9)
C1S Cl3S 1.676(15)
C1S Cl1S 1.756(17)
C1S Cl2S 1.767(19)
C1S' Cl3' 1.679(18)
C1S' Cl1' 1.77(2)
C1S' Cl2' 1.77(2)
